data_4100188
_journal_name_full 'Journal of the American Chemical Society'
_journal_paper_doi 10.1021/ja0509984
_journal_year 2005
_chemical_formula_sum 'C27 H24 Br O6'
_chemical_formula_weight 524.37
_space_group_IT_number 2
_symmetry_cell_setting triclinic
_symmetry_space_group_name_Hall '-P 1'
_symmetry_space_group_name_H-M 'P -1'
_cell_angle_alpha 99.007(2)
_cell_angle_beta 91.117(2)
_cell_angle_gamma 97.868(2)
_cell_formula_units_Z 2
_cell_length_a 8.2219(8)
_cell_length_b 9.2783(9)
_cell_length_c 15.7089(15)
_cell_measurement_temperature 296(2)
_cell_volume 1171.4(2)
_diffrn_ambient_temperature 296(2)
_exptl_crystal_density_diffrn 1.487
_cod_depositor_comments
;
The following automatic conversions were performed:
'_symmetry_cell_setting' value 'Triclinic' changed to 'triclinic'
according to '/home/saulius/struct/CIF-dictionaries/cif_core.dic'
dictionary named 'cif_core.dic' version 2.4.1 from 2010-06-29.

Automatic conversion script
Id: cif_fix_enum 1527 2010-12-29 10:47:43Z saulius 
;
_cod_database_code 4100188

loop_
_symmetry_equiv_pos_as_xyz
'x, y, z'
'-x, -y, -z'

loop_
_atom_site_label
_atom_site_type_symbol
_atom_site_fract_x
_atom_site_fract_y
_atom_site_fract_z
_atom_site_U_iso_or_equiv
_atom_site_adp_type
_atom_site_occupancy
_atom_site_symmetry_multiplicity
_atom_site_calc_flag
_atom_site_refinement_flags
_atom_site_disorder_assembly
_atom_site_disorder_group
Br1 Br 0.00856(5) 0.50632(4) 0.16445(2) 0.07931(18) Uani 1 1 d . . .
O1 O 0.4261(2) -0.14990(19) 0.72073(11) 0.0456(5) Uani 1 1 d . . .
O2 O 0.1770(3) 0.1561(3) 0.78934(13) 0.0656(6) Uani 1 1 d . . .
O3 O 0.6549(2) 0.1131(2) 0.71284(12) 0.0537(5) Uani 1 1 d . . .
O4 O 0.3119(3) 0.2577(3) 0.92982(14) 0.0720(7) Uani 1 1 d . . .
O5 O 0.0921(2) 0.2738(2) 0.54723(13) 0.0574(5) Uani 1 1 d . . .
O6 O 0.3306(3) 0.4230(3) 0.55636(16) 0.0781(7) Uani 1 1 d . . .
C1 C 0.1351(4) 0.2216(4) 0.6248(2) 0.0585(8) Uani 1 1 d . . .
H1A H 0.0362 0.1958 0.6550 0.070 Uiso 1 1 calc R . .
H1B H 0.2052 0.2996 0.6623 0.070 Uiso 1 1 calc R . .
C2 C 0.2236(3) 0.0884(3) 0.60501(18) 0.0471(7) Uani 1 1 d . . .
C3 C 0.2323(4) 0.0199(3) 0.52083(18) 0.0526(7) Uani 1 1 d . . .
H3A H 0.1840 0.0564 0.4762 0.063 Uiso 1 1 calc R . .
C4 C 0.3114(4) -0.1016(3) 0.50246(19) 0.0552(8) Uani 1 1 d . . .
H4A H 0.3182 -0.1449 0.4453 0.066 Uiso 1 1 calc R . .
C5 C 0.3809(4) -0.1604(3) 0.56731(18) 0.0487(7) Uani 1 1 d . . .
H5A H 0.4329 -0.2436 0.5543 0.058 Uiso 1 1 calc R . .
C6 C 0.3723(3) -0.0945(3) 0.65154(17) 0.0420(6) Uani 1 1 d . . .
C7 C 0.3004(3) 0.0335(3) 0.67129(16) 0.0417(6) Uani 1 1 d . . .
C8 C 0.3066(4) 0.1126(3) 0.76111(18) 0.0465(7) Uani 1 1 d . . .
C9 C 0.4536(3) 0.1420(3) 0.81637(16) 0.0432(7) Uani 1 1 d . . .
C10 C 0.4446(4) 0.2102(3) 0.90011(18) 0.0524(8) Uani 1 1 d . . .
C11 C 0.5873(4) 0.2315(4) 0.96151(19) 0.0616(9) Uani 1 1 d . . .
H11A H 0.5498 0.2416 1.0200 0.074 Uiso 1 1 calc R . .
H11B H 0.6587 0.3213 0.9554 0.074 Uiso 1 1 calc R . .
C12 C 0.6831(4) 0.1004(4) 0.94472(18) 0.0573(8) Uani 1 1 d . . .
H12A H 0.6064 0.0114 0.9490 0.069 Uiso 1 1 calc R . .
C13 C 0.7426(3) 0.0848(3) 0.85334(18) 0.0504(7) Uani 1 1 d . . .
H13A H 0.8351 0.1639 0.8540 0.060 Uiso 1 1 calc R . .
C14 C 0.6156(3) 0.1119(3) 0.78703(17) 0.0437(7) Uani 1 1 d . . .
C15 C 0.5419(4) -0.2533(3) 0.70534(19) 0.0524(7) Uani 1 1 d . . .
H15A H 0.6361 -0.2117 0.6765 0.063 Uiso 1 1 calc R . .
H15B H 0.4909 -0.3434 0.6693 0.063 Uiso 1 1 calc R . .
C16 C 0.5942(4) -0.2846(3) 0.79153(19) 0.0508(7) Uani 1 1 d . . .
C17 C 0.7104(4) -0.1967(3) 0.84133(19) 0.0531(8) Uani 1 1 d . . .
H17A H 0.7320 -0.2235 0.8946 0.064 Uiso 1 1 calc R . .
C18 C 0.8116(4) -0.0594(3) 0.8224(2) 0.0550(8) Uani 1 1 d . . .
H18A H 0.8236 -0.0687 0.7606 0.066 Uiso 1 1 calc R . .
H18B H 0.9204 -0.0522 0.8491 0.066 Uiso 1 1 calc R . .
C24 C 0.5023(4) -0.4197(4) 0.8189(2) 0.0703(10) Uani 1 1 d . . .
H24A H 0.5484 -0.4337 0.8732 0.084 Uiso 1 1 calc R . .
H24B H 0.5112 -0.5041 0.7762 0.084 Uiso 1 1 calc R . .
H24C H 0.3887 -0.4079 0.8249 0.084 Uiso 1 1 calc R . .
C25 C 0.8194(5) 0.1129(5) 1.0130(2) 0.0913(13) Uani 1 1 d . . .
H25A H 0.8707 0.0250 1.0045 0.110 Uiso 1 1 calc R . .
H25B H 0.7743 0.1249 1.0692 0.110 Uiso 1 1 calc R . .
H25C H 0.8997 0.1966 1.0087 0.110 Uiso 1 1 calc R . .
C27 C 0.2035(4) 0.3710(3) 0.5181(2) 0.0516(7) Uani 1 1 d . . .
C28 C 0.1510(3) 0.4040(3) 0.43364(18) 0.0461(7) Uani 1 1 d . . .
C29 C 0.0160(4) 0.3237(3) 0.3866(2) 0.0574(8) Uani 1 1 d . . .
H29A H -0.0462 0.2479 0.4089 0.069 Uiso 1 1 calc R . .
C30 C -0.0277(4) 0.3543(4) 0.3073(2) 0.0613(8) Uani 1 1 d . . .
H30A H -0.1187 0.2994 0.2758 0.074 Uiso 1 1 calc R . .
C31 C 0.0637(4) 0.4660(3) 0.27509(19) 0.0530(7) Uani 1 1 d . . .
C32 C 0.1975(4) 0.5492(3) 0.3213(2) 0.0584(8) Uani 1 1 d . . .
H32A H 0.2575 0.6268 0.2996 0.070 Uiso 1 1 calc R . .
C33 C 0.2411(4) 0.5161(3) 0.3996(2) 0.0562(8) Uani 1 1 d . . .
H33A H 0.3332 0.5703 0.4304 0.067 Uiso 1 1 calc R . .

loop_
_atom_site_aniso_label
_atom_site_aniso_U_11
_atom_site_aniso_U_22
_atom_site_aniso_U_33
_atom_site_aniso_U_23
_atom_site_aniso_U_13
_atom_site_aniso_U_12
Br1 0.0997(3) 0.0742(3) 0.0693(3) 0.02703(19) 0.0014(2) 0.0133(2)
O1 0.0528(12) 0.0421(11) 0.0442(10) 0.0085(8) 0.0024(9) 0.0129(9)
O2 0.0597(14) 0.0852(16) 0.0571(13) 0.0081(12) 0.0070(11) 0.0311(12)
O3 0.0573(13) 0.0569(13) 0.0449(11) 0.0113(9) 0.0076(10) -0.0030(10)
O4 0.0891(17) 0.0789(16) 0.0544(13) 0.0020(11) 0.0139(12) 0.0427(14)
O5 0.0493(12) 0.0600(13) 0.0665(13) 0.0232(11) -0.0081(10) 0.0066(10)
O6 0.0618(15) 0.0861(18) 0.0811(16) 0.0191(14) -0.0191(13) -0.0110(13)
C1 0.060(2) 0.063(2) 0.0567(18) 0.0177(16) -0.0053(15) 0.0146(16)
C2 0.0456(17) 0.0459(17) 0.0489(17) 0.0093(13) -0.0011(13) 0.0018(13)
C3 0.0554(19) 0.0541(19) 0.0462(17) 0.0120(14) -0.0066(14) -0.0028(15)
C4 0.064(2) 0.0540(19) 0.0404(16) 0.0000(14) 0.0012(14) -0.0068(16)
C5 0.0554(18) 0.0401(16) 0.0469(16) 0.0000(13) 0.0024(14) 0.0017(14)
C6 0.0393(15) 0.0402(16) 0.0441(15) 0.0071(12) 0.0006(12) -0.0032(12)
C7 0.0403(15) 0.0419(16) 0.0419(15) 0.0060(12) 0.0010(12) 0.0031(13)
C8 0.0546(19) 0.0419(16) 0.0471(16) 0.0129(13) 0.0070(14) 0.0142(14)
C9 0.0529(18) 0.0385(15) 0.0389(15) 0.0057(12) 0.0009(13) 0.0091(13)
C10 0.072(2) 0.0432(17) 0.0444(16) 0.0067(13) 0.0040(15) 0.0182(15)
C11 0.083(2) 0.055(2) 0.0444(17) -0.0003(14) -0.0042(16) 0.0125(18)
C12 0.067(2) 0.059(2) 0.0446(17) 0.0009(14) -0.0094(15) 0.0138(16)
C13 0.0463(17) 0.0504(18) 0.0511(17) 0.0071(14) -0.0054(14) -0.0025(14)
C14 0.0519(17) 0.0302(14) 0.0454(16) 0.0041(12) 0.0001(13) -0.0046(12)
C15 0.0577(19) 0.0421(17) 0.0567(18) 0.0000(14) 0.0016(15) 0.0142(14)
C16 0.0569(19) 0.0447(17) 0.0544(18) 0.0071(14) 0.0029(15) 0.0208(15)
C17 0.063(2) 0.0544(19) 0.0470(16) 0.0125(14) 0.0031(15) 0.0216(16)
C18 0.0493(18) 0.061(2) 0.0555(18) 0.0086(15) -0.0019(14) 0.0116(15)
C24 0.086(3) 0.054(2) 0.074(2) 0.0108(17) 0.0129(19) 0.0162(18)
C25 0.098(3) 0.113(3) 0.062(2) -0.002(2) -0.030(2) 0.035(3)
C27 0.0451(18) 0.0456(18) 0.0641(19) 0.0052(15) -0.0030(15) 0.0119(15)
C28 0.0430(17) 0.0400(16) 0.0561(17) 0.0048(13) 0.0043(14) 0.0111(13)
C29 0.0509(19) 0.0552(19) 0.068(2) 0.0222(16) -0.0016(16) 0.0017(15)
C30 0.0499(19) 0.066(2) 0.069(2) 0.0218(17) -0.0029(16) -0.0017(16)
C31 0.0567(19) 0.0484(18) 0.0570(18) 0.0105(15) 0.0082(15) 0.0157(16)
C32 0.071(2) 0.0369(17) 0.067(2) 0.0122(15) 0.0157(17) 0.0029(16)
C33 0.059(2) 0.0363(16) 0.069(2) -0.0015(15) 0.0000(16) 0.0034(14)

loop_
_geom_bond_atom_site_label_1
_geom_bond_atom_site_label_2
_geom_bond_distance
_geom_bond_site_symmetry_2
_geom_bond_publ_flag
Br1 C31 1.894(3) . ?
O1 C6 1.364(3) . ?
O1 C15 1.439(3) . ?
O2 C8 1.255(3) . ?
O3 C14 1.217(3) . ?
O4 C10 1.300(3) . ?
O5 C27 1.334(3) . ?
O5 C1 1.435(3) . ?
O6 C27 1.197(3) . ?
C1 C2 1.513(4) . ?
C2 C3 1.382(4) . ?
C2 C7 1.404(4) . ?
C3 C4 1.372(4) . ?
C4 C5 1.378(4) . ?
C5 C6 1.375(4) . ?
C6 C7 1.393(4) . ?
C7 C8 1.481(4) . ?
C8 C9 1.443(4) . ?
C9 C10 1.376(4) . ?
C9 C14 1.466(4) . ?
C10 C11 1.476(4) . ?
C11 C12 1.529(4) . ?
C12 C25 1.517(4) . ?
C12 C13 1.518(4) . ?
C13 C14 1.533(4) . ?
C13 C18 1.537(4) . ?
C15 C16 1.495(4) . ?
C16 C17 1.322(4) . ?
C16 C24 1.500(4) . ?
C17 C18 1.497(4) . ?
C27 C28 1.478(4) . ?
C28 C33 1.377(4) . ?
C28 C29 1.379(4) . ?
C29 C30 1.372(4) . ?
C30 C31 1.365(4) . ?
C31 C32 1.376(4) . ?
C32 C33 1.366(4) . ?
